data_1542488
loop_
_publ_author_name
'Kuwamura, Naoto'
'Laskar, Payel'
'Konno, Takumi'

_publ_section_title
;
 (Acetato-\k<i>O</i>){2-[(2-aminoethyl-\k<i>N</i>)disulfanyl]ethanaminium}dichloridozinc(II)
;
_journal_coeditor_code GW2155
_journal_issue 1
_journal_name_full IUCrData
_journal_page_first x160105
_journal_paper_doi 10.1107/S241431461600105X
_journal_volume 1
_journal_year 2016
_chemical_formula_iupac '[Zn (C4 H13 N2 S2) (C2 H3 O2) Cl2]'
_chemical_formula_moiety 'C6 H16 Cl2 N2 O2 S2 Zn'
_chemical_formula_sum 'C6 H16 Cl2 N2 O2 S2 Zn'
_chemical_formula_weight 348.60
_chemical_name_systematic (Acetato-\k<i>O</i>){2-[(2-aminoethyl-\k<i>N</i>)disulfanyl]ethan-1-aminium}dichloridozinc(II)
_space_group_crystal_system triclinic
_space_group_IT_number 2
_space_group_name_Hall '-P 1'
_space_group_name_H-M_alt 'P -1'
_symmetry_space_group_name_Hall '-P 1'
_symmetry_space_group_name_H-M 'P -1'
_atom_sites_solution_hydrogens geom
_audit_creation_method SHELXL-2014/7
_cell_angle_alpha 68.331(14)
_cell_angle_beta 81.936(15)
_cell_angle_gamma 71.917(12)
_cell_formula_units_Z 2
_cell_length_a 6.907(4)
_cell_length_b 10.320(7)
_cell_length_c 10.707(7)
_cell_measurement_reflns_used 1503
_cell_measurement_temperature 200(2)
_cell_measurement_theta_max 27.66
_cell_measurement_theta_min 3.11
_cell_volume 673.9(7)
_computing_cell_refinement
;
PROCESS-AUTO (Rigaku, 2000)
;
_computing_data_collection
;
PROCESS-AUTO (Rigaku, 2000)
;
_computing_data_reduction
;
PROCESS-AUTO (Rigaku, 2000)
;
_computing_molecular_graphics
;
<i>Yadokari-XG</i> (Kabuto <i>et al.</i>,  2009)
;
_computing_publication_material
;
<i>Yadokari-XG</i> (Kabuto <i>et al.</i>,  2009)
;
_computing_structure_refinement
;
SHELXL2014 (Sheldrick, 2015)
;
_computing_structure_solution
;
SHELXS2014 (Sheldrick, 2008)
;
_diffrn_ambient_temperature 200(2)
_diffrn_detector_area_resol_mean 10.00
_diffrn_measured_fraction_theta_full 0.993
_diffrn_measured_fraction_theta_max 0.983
_diffrn_measurement_device_type 'Rigaku R-AXIS 7'
_diffrn_measurement_method /w
_diffrn_radiation_type MoK\a
_diffrn_radiation_wavelength 0.71075
_diffrn_reflns_av_R_equivalents 0.0385
_diffrn_reflns_limit_h_max 8
_diffrn_reflns_limit_h_min -8
_diffrn_reflns_limit_k_max 13
_diffrn_reflns_limit_k_min -13
_diffrn_reflns_limit_l_max 13
_diffrn_reflns_limit_l_min -13
_diffrn_reflns_number 5387
_diffrn_reflns_theta_full 25.242
_diffrn_reflns_theta_max 27.483
_diffrn_reflns_theta_min 3.104
_exptl_absorpt_coefficient_mu 2.511
_exptl_absorpt_correction_T_max 0.806
_exptl_absorpt_correction_T_min 0.466
_exptl_absorpt_correction_type multi-scan
_exptl_absorpt_process_details
;
(ABSCOR; Higashi, 1995)
;
_exptl_crystal_colour colorless
_exptl_crystal_density_diffrn 1.718
_exptl_crystal_description block
_exptl_crystal_F_000 356
_exptl_crystal_size_max 0.200
_exptl_crystal_size_mid 0.100
_exptl_crystal_size_min 0.100
_refine_diff_density_max 1.197
_refine_diff_density_min -0.518
_refine_ls_extinction_method none
_refine_ls_goodness_of_fit_ref 1.104
_refine_ls_hydrogen_treatment constr
_refine_ls_matrix_type full
_refine_ls_number_parameters 138
_refine_ls_number_reflns 3039
_refine_ls_number_restraints 0
_refine_ls_restrained_S_all 1.104
_refine_ls_R_factor_all 0.0639
_refine_ls_R_factor_gt 0.0486
_refine_ls_shift/su_max 0.001
_refine_ls_shift/su_mean 0.000
_refine_ls_structure_factor_coef Fsqd
_refine_ls_weighting_details 'w=1/[\s^2^(Fo^2^)+(0.0573P)^2^+0.1490P] where P=(Fo^2^+2Fc^2^)/3'
_refine_ls_weighting_scheme calc
_refine_ls_wR_factor_gt 0.1174
_refine_ls_wR_factor_ref 0.1272
_reflns_number_gt 2471
_reflns_number_total 3039
_reflns_threshold_expression 'I > 2\s(I)'
_cod_data_source_file gw2155sup1.cif
_cod_data_source_block I
_cod_depositor_comments 'Adding full bibliography for 1542488.cif.'
_cod_original_cell_volume 674.0(8)
_cod_database_code 1542488
_cod_database_fobs_code 1542488
_shelx_space_group_comment
;
The symmetry employed for this shelxl refinement is uniquely defined
by the following loop, which should always be used as a source of
symmetry information in preference to the above space-group names.
They are only intended as comments.
;

loop_
_space_group_symop_operation_xyz
'x, y, z'
'-x, -y, -z'

loop_
_atom_site_type_symbol
_atom_site_label
_atom_site_fract_x
_atom_site_fract_y
_atom_site_fract_z
_atom_site_U_iso_or_equiv
_atom_site_adp_type
_atom_site_calc_flag
_atom_site_occupancy
Zn Zn1 0.37629(6) 0.52770(4) 0.71825(4) 0.03651(17) Uani d 1
Cl Cl1 0.46685(15) 0.28147(10) 0.79271(10) 0.0476(3) Uani d 1
Cl Cl2 0.64255(14) 0.61874(10) 0.62265(10) 0.0440(3) Uani d 1
N N1 0.1676(4) 0.5888(3) 0.5784(3) 0.0355(7) Uani d 1
H H1A 0.2094 0.5278 0.5303 0.043 Uiso calc 1
H H1B 0.0485 0.5755 0.6218 0.043 Uiso calc 1
N N2 -0.5827(5) 1.2558(3) 0.1010(3) 0.0407(7) Uani d 1
H H2A -0.7085 1.2940 0.1325 0.061 Uiso calc 1
H H2B -0.5815 1.2885 0.0095 0.061 Uiso calc 1
H H2C -0.4884 1.2836 0.1288 0.061 Uiso calc 1
S S1 -0.03739(16) 0.94437(11) 0.24546(10) 0.0488(3) Uani d 1
S S2 -0.26116(16) 1.05857(11) 0.34154(11) 0.0472(3) Uani d 1
C C1 0.1253(6) 0.7383(4) 0.4832(4) 0.0395(9) Uani d 1
H H1 0.2556 0.7629 0.4521 0.047 Uiso calc 1
H H2 0.0433 0.8054 0.5297 0.047 Uiso calc 1
C C2 0.0112(6) 0.7605(4) 0.3617(4) 0.0397(9) Uani d 1
H H3 -0.1198 0.7370 0.3924 0.048 Uiso calc 1
H H4 0.0926 0.6931 0.3153 0.048 Uiso calc 1
O O1 0.3115(4) 0.5845(3) 0.8799(2) 0.0426(6) Uani d 1
C C3 -0.4926(6) 1.0338(4) 0.3006(4) 0.0474(10) Uani d 1
H H5 -0.4811 0.9287 0.3338 0.057 Uiso calc 1
H H6 -0.6103 1.0806 0.3486 0.057 Uiso calc 1
C C5 0.1261(5) 0.6340(4) 0.9035(4) 0.0365(8) Uani d 1
O O2 -0.0136(4) 0.6437(3) 0.8396(3) 0.0526(7) Uani d 1
C C4 -0.5334(6) 1.0955(4) 0.1531(4) 0.0432(9) Uani d 1
H H7 -0.4119 1.0551 0.1037 0.052 Uiso calc 1
H H8 -0.6486 1.0662 0.1372 0.052 Uiso calc 1
C C6 0.0799(6) 0.6893(5) 1.0234(4) 0.0483(10) Uani d 1
H H9 0.0993 0.7864 0.9946 0.072 Uiso calc 1
H H10 0.1723 0.6226 1.0963 0.072 Uiso calc 1
H H11 -0.0614 0.6939 1.0554 0.072 Uiso calc 1

loop_
_atom_site_aniso_label
_atom_site_aniso_U_11
_atom_site_aniso_U_22
_atom_site_aniso_U_33
_atom_site_aniso_U_12
_atom_site_aniso_U_13
_atom_site_aniso_U_23
Zn1 0.0315(3) 0.0388(3) 0.0309(3) -0.00430(19) -0.00581(19) -0.0056(2)
Cl1 0.0531(6) 0.0391(5) 0.0416(5) -0.0057(5) -0.0049(5) -0.0087(4)
Cl2 0.0361(5) 0.0510(6) 0.0440(6) -0.0130(4) 0.0023(4) -0.0161(5)
N1 0.0299(15) 0.0360(16) 0.0321(16) -0.0050(13) -0.0049(13) -0.0041(13)
N2 0.0350(16) 0.0451(18) 0.0339(17) -0.0058(14) -0.0067(14) -0.0071(14)
S1 0.0419(5) 0.0464(6) 0.0409(6) -0.0078(5) -0.0062(5) 0.0021(5)
S2 0.0519(6) 0.0395(5) 0.0438(6) -0.0048(5) -0.0164(5) -0.0087(4)
C1 0.0365(19) 0.0343(19) 0.040(2) -0.0060(16) -0.0127(17) -0.0031(17)
C2 0.040(2) 0.039(2) 0.034(2) -0.0057(17) -0.0078(16) -0.0068(16)
O1 0.0351(14) 0.0494(16) 0.0365(15) -0.0056(12) -0.0047(12) -0.0111(13)
C3 0.043(2) 0.046(2) 0.046(2) -0.0115(18) 0.0021(19) -0.0107(19)
C5 0.0272(18) 0.0367(19) 0.0322(19) -0.0080(15) -0.0094(16) 0.0053(15)
O2 0.0388(15) 0.0707(19) 0.0471(17) -0.0110(14) -0.0017(13) -0.0225(15)
C4 0.041(2) 0.042(2) 0.043(2) -0.0066(17) -0.0096(18) -0.0110(18)
C6 0.040(2) 0.059(2) 0.041(2) -0.0099(19) -0.0010(18) -0.0154(19)

loop_
_atom_type_symbol
_atom_type_description
_atom_type_scat_dispersion_real
_atom_type_scat_dispersion_imag
_atom_type_scat_source
C C 0.0033 0.0016 'International Tables Vol C Tables 4.2.6.8 and 6.1.1.4'
H H 0.0000 0.0000 'International Tables Vol C Tables 4.2.6.8 and 6.1.1.4'
N N 0.0061 0.0033 'International Tables Vol C Tables 4.2.6.8 and 6.1.1.4'
S S 0.1246 0.1234 'International Tables Vol C Tables 4.2.6.8 and 6.1.1.4'
Cl Cl 0.1484 0.1585 'International Tables Vol C Tables 4.2.6.8 and 6.1.1.4'
Zn Zn 0.2839 1.4301 'International Tables Vol C Tables 4.2.6.8 and 6.1.1.4'
O O 0.0106 0.0060 'International Tables Vol C Tables 4.2.6.8 and 6.1.1.4'

loop_
_geom_angle_atom_site_label_1
_geom_angle_atom_site_label_2
_geom_angle_atom_site_label_3
_geom_angle
O1 Zn1 N1 121.89(12)
O1 Zn1 Cl1 106.49(8)
N1 Zn1 Cl1 104.45(9)
O1 Zn1 Cl2 102.22(8)
N1 Zn1 Cl2 109.45(10)
Cl1 Zn1 Cl2 112.50(5)
C1 N1 Zn1 117.2(2)
C1 N1 H1A 108.0
Zn1 N1 H1A 108.0
C1 N1 H1B 108.0
Zn1 N1 H1B 108.0
H1A N1 H1B 107.2
C4 N2 H2A 109.5
C4 N2 H2B 109.5
H2A N2 H2B 109.5
C4 N2 H2C 109.5
H2A N2 H2C 109.5
H2B N2 H2C 109.5
C2 S1 S2 103.27(14)
C3 S2 S1 102.93(14)
N1 C1 C2 112.4(3)
N1 C1 H1 109.1
C2 C1 H1 109.1
N1 C1 H2 109.1
C2 C1 H2 109.1
H1 C1 H2 107.9
C1 C2 S1 111.6(2)
C1 C2 H3 109.3
S1 C2 H3 109.3
C1 C2 H4 109.3
S1 C2 H4 109.3
H3 C2 H4 108.0
C5 O1 Zn1 115.4(2)
C4 C3 S2 113.7(3)
C4 C3 H5 108.8
S2 C3 H5 108.8
C4 C3 H6 108.8
S2 C3 H6 108.8
H5 C3 H6 107.7
O2 C5 O1 125.7(4)
O2 C5 C6 119.8(3)
O1 C5 C6 114.5(3)
N2 C4 C3 111.7(3)
N2 C4 H7 109.3
C3 C4 H7 109.3
N2 C4 H8 109.3
C3 C4 H8 109.3
H7 C4 H8 107.9
C5 C6 H9 109.5
C5 C6 H10 109.5
H9 C6 H10 109.5
C5 C6 H11 109.5
H9 C6 H11 109.5
H10 C6 H11 109.5

loop_
_geom_bond_atom_site_label_1
_geom_bond_atom_site_label_2
_geom_bond_distance
Zn1 O1 1.977(3)
Zn1 N1 2.015(3)
Zn1 Cl1 2.2673(18)
Zn1 Cl2 2.2688(15)
N1 C1 1.465(4)
N1 H1A 0.9100
N1 H1B 0.9100
N2 C4 1.478(5)
N2 H2A 0.9100
N2 H2B 0.9100
N2 H2C 0.9100
S1 C2 1.800(4)
S1 S2 2.0384(17)
S2 C3 1.829(4)
C1 C2 1.524(5)
C1 H1 0.9900
C1 H2 0.9900
C2 H3 0.9900
C2 H4 0.9900
O1 C5 1.251(4)
C3 C4 1.500(5)
C3 H5 0.9900
C3 H6 0.9900
C5 O2 1.218(4)
C5 C6 1.545(5)
C4 H7 0.9900
C4 H8 0.9900
C6 H9 0.9800
C6 H10 0.9800
C6 H11 0.9800

loop_
_geom_hbond_atom_site_label_D
_geom_hbond_atom_site_label_H
_geom_hbond_atom_site_label_A
_geom_hbond_site_symmetry_A
_geom_hbond_distance_DH
_geom_hbond_distance_HA
_geom_hbond_distance_DA
_geom_hbond_angle_DHA
N1 H1A Cl2 2_666 0.91 2.53 3.436(4) 171.8
N1 H1B Cl2 1_455 0.91 2.70 3.522(4) 151.0
N1 H1B O2 . 0.91 2.62 3.075(4) 111.8
N2 H2A O2 2_476 0.91 1.84 2.730(4) 163.6
N2 H2B Cl1 1_464 0.91 2.32 3.190(4) 159.1
N2 H2C S2 . 0.91 2.81 3.261(3) 112.2
N2 H2C O1 2_576 0.91 2.06 2.922(4) 156.6
C2 H3 Cl2 1_455 0.99 2.85 3.705(4) 144.5
C3 H5 Cl1 2_566 0.99 2.92 3.690(5) 134.9
C4 H7 S1 . 0.99 2.88 3.412(4) 114.6
C6 H9 S1 2_576 0.98 2.97 3.765(5) 139.3

loop_
_geom_torsion_atom_site_label_1
_geom_torsion_atom_site_label_2
_geom_torsion_atom_site_label_3
_geom_torsion_atom_site_label_4
_geom_torsion
Zn1 N1 C1 C2 164.8(2)
N1 C1 C2 S1 -179.5(3)
S2 S1 C2 C1 -73.0(3)
S1 S2 C3 C4 -62.3(3)
Zn1 O1 C5 O2 3.3(5)
Zn1 O1 C5 C6 -175.2(2)
S2 C3 C4 N2 -67.0(4)
